data_7013796
loop_
_publ_author_name
'Pechmann, Thomas'
'Brandt, Carsten D.'
'Werner, Helmut'

_publ_section_title
;
 Extending the coordination capabilities of tertiary phosphines and
 arsines: preparation, molecular structure, and reactivity of dinuclear
 rhodium complexes with PR3 and AsR3 in a doubly bridging coordination
 mode.
;
_journal_issue 6
_journal_name_full 'Dalton transactions (Cambridge, England : 2003)'
_journal_page_first 959
_journal_page_last 966
_journal_paper_doi 10.1039/b314734g
_journal_year 2004
_chemical_formula_sum 'C31 H33 I2 O0.67 P Rh2'
_chemical_formula_weight 906.83
_chemical_name_systematic
;
?
;
_space_group_IT_number 167
_symmetry_cell_setting rhombohedral
_symmetry_space_group_name_Hall '-R 3 2"c'
_symmetry_space_group_name_H-M 'R -3 c :H'
_atom_sites_solution_hydrogens geom
_atom_sites_solution_primary direct
_atom_sites_solution_secondary difmap
_audit_creation_method SHELXL-97
_cell_angle_alpha 90.00
_cell_angle_beta 90.00
_cell_angle_gamma 120.00
_cell_formula_units_Z 18
_cell_length_a 22.9416(17)
_cell_length_b 22.9416(17)
_cell_length_c 31.230(3)
_cell_measurement_reflns_used 9283
_cell_measurement_temperature 173(2)
_cell_measurement_theta_max 24.492
_cell_measurement_theta_min 2.431
_cell_volume 14235(2)
_computing_cell_refinement 'SAINT-NT V6.0'
_computing_data_collection 'SMART-NT V5.6'
_computing_data_reduction 'SAINT-NT V6.0'
_computing_molecular_graphics 'XSHELL in SHELXTL-97'
_computing_publication_material 'XSHELL in SHELXTL-97'
_computing_structure_refinement 'SHELXL-97 (Sheldrick, 1997)'
_computing_structure_solution 'SHELXS-97 (Sheldrick, 1990)'
_diffrn_ambient_temperature 173(2)
_diffrn_measured_fraction_theta_full 0.991
_diffrn_measured_fraction_theta_max 0.991
_diffrn_measurement_device_type 'Bruker Smart Apex with D8-Goniometer'
_diffrn_measurement_method 'omega scans'
_diffrn_radiation_monochromator graphite
_diffrn_radiation_source 'fine-focus sealed tube'
_diffrn_radiation_type MoK\a
_diffrn_radiation_wavelength 0.71073
_diffrn_reflns_av_R_equivalents 0.0787
_diffrn_reflns_av_sigmaI/netI 0.0216
_diffrn_reflns_limit_h_max 27
_diffrn_reflns_limit_h_min -27
_diffrn_reflns_limit_k_max 27
_diffrn_reflns_limit_k_min -25
_diffrn_reflns_limit_l_max 36
_diffrn_reflns_limit_l_min -36
_diffrn_reflns_number 53403
_diffrn_reflns_theta_full 25.14
_diffrn_reflns_theta_max 25.14
_diffrn_reflns_theta_min 1.66
_exptl_absorpt_coefficient_mu 3.066
_exptl_absorpt_correction_type empirical
_exptl_absorpt_process_details 'SADABS2.0 (Sheldrick 2000)'
_exptl_crystal_colour red
_exptl_crystal_density_diffrn 1.904
_exptl_crystal_density_method 'not measured'
_exptl_crystal_description block
_exptl_crystal_F_000 7836
_exptl_crystal_size_max 0.30
_exptl_crystal_size_mid 0.17
_exptl_crystal_size_min 0.16
_refine_diff_density_max 1.526
_refine_diff_density_min -1.043
_refine_diff_density_rms 0.153
_refine_ls_extinction_method none
_refine_ls_goodness_of_fit_ref 1.337
_refine_ls_hydrogen_treatment mixed
_refine_ls_matrix_type full
_refine_ls_number_parameters 188
_refine_ls_number_reflns 2818
_refine_ls_number_restraints 16
_refine_ls_restrained_S_all 1.336
_refine_ls_R_factor_all 0.0649
_refine_ls_R_factor_gt 0.0643
_refine_ls_shift/su_max 0.000
_refine_ls_shift/su_mean 0.000
_refine_ls_structure_factor_coef Fsqd
_refine_ls_weighting_details 'calc w=1/[\s^2^(Fo^2^)+(0.0187P)^2^+592.5870P] where P=(Fo^2^+2Fc^2^)/3'
_refine_ls_weighting_scheme calc
_refine_ls_wR_factor_gt 0.1368
_refine_ls_wR_factor_ref 0.1371
_reflns_number_gt 2780
_reflns_number_total 2818
_reflns_threshold_expression >2sigma(I)
_cod_data_source_file b314734g.txt
_cod_data_source_block tp7neu
_cod_original_sg_symbol_H-M R-3c
_cod_database_code 7013796

loop_
_symmetry_equiv_pos_as_xyz
'x, y, z'
'-y, x-y, z'
'-x+y, -x, z'
'y, x, -z+1/2'
'x-y, -y, -z+1/2'
'-x, -x+y, -z+1/2'
'x+2/3, y+1/3, z+1/3'
'-y+2/3, x-y+1/3, z+1/3'
'-x+y+2/3, -x+1/3, z+1/3'
'y+2/3, x+1/3, -z+5/6'
'x-y+2/3, -y+1/3, -z+5/6'
'-x+2/3, -x+y+1/3, -z+5/6'
'x+1/3, y+2/3, z+2/3'
'-y+1/3, x-y+2/3, z+2/3'
'-x+y+1/3, -x+2/3, z+2/3'
'y+1/3, x+2/3, -z+7/6'
'x-y+1/3, -y+2/3, -z+7/6'
'-x+1/3, -x+y+2/3, -z+7/6'
'-x, -y, -z'
'y, -x+y, -z'
'x-y, x, -z'
'-y, -x, z-1/2'
'-x+y, y, z-1/2'
'x, x-y, z-1/2'
'-x+2/3, -y+1/3, -z+1/3'
'y+2/3, -x+y+1/3, -z+1/3'
'x-y+2/3, x+1/3, -z+1/3'
'-y+2/3, -x+1/3, z-1/6'
'-x+y+2/3, y+1/3, z-1/6'
'x+2/3, x-y+1/3, z-1/6'
'-x+1/3, -y+2/3, -z+2/3'
'y+1/3, -x+y+2/3, -z+2/3'
'x-y+1/3, x+2/3, -z+2/3'
'-y+1/3, -x+2/3, z+1/6'
'-x+y+1/3, y+2/3, z+1/6'
'x+1/3, x-y+2/3, z+1/6'

loop_
_atom_site_label
_atom_site_type_symbol
_atom_site_fract_x
_atom_site_fract_y
_atom_site_fract_z
_atom_site_U_iso_or_equiv
_atom_site_adp_type
_atom_site_occupancy
_atom_site_symmetry_multiplicity
_atom_site_calc_flag
_atom_site_refinement_flags
_atom_site_disorder_assembly
_atom_site_disorder_group
C1 C 0.3730(4) 0.3594(4) 0.3803(3) 0.031(2) Uani 1 1 d . . .
C2 C 0.3827(4) 0.4290(4) 0.3768(3) 0.0290(19) Uani 1 1 d . . .
C3 C 0.4416(5) 0.4845(5) 0.3929(3) 0.040(2) Uani 1 1 d . . .
H3 H 0.4748 0.4770 0.4057 0.048 Uiso 1 1 calc R . .
C4 C 0.4529(5) 0.5493(5) 0.3906(3) 0.041(2) Uani 1 1 d . . .
H4 H 0.4930 0.5856 0.4021 0.049 Uiso 1 1 calc R . .
C5 C 0.4054(5) 0.5611(5) 0.3716(4) 0.046(3) Uani 1 1 d . . .
H5 H 0.4127 0.6055 0.3689 0.056 Uiso 1 1 calc R . .
C6 C 0.3471(6) 0.5068(5) 0.3567(4) 0.055(3) Uani 1 1 d . . .
H6 H 0.3135 0.5145 0.3447 0.066 Uiso 1 1 calc R . .
C7 C 0.3352(5) 0.4416(5) 0.3583(4) 0.043(2) Uani 1 1 d . . .
H7 H 0.2948 0.4056 0.3468 0.052 Uiso 1 1 calc R . .
C8 C 0.4069(4) 0.3439(4) 0.3450(3) 0.033(2) Uani 1 1 d . . .
C9 C 0.3738(5) 0.3181(5) 0.3059(3) 0.040(2) Uani 1 1 d . . .
H9 H 0.3303 0.3125 0.3015 0.048 Uiso 1 1 calc R . .
C10 C 0.4035(6) 0.3006(5) 0.2735(4) 0.049(3) Uani 1 1 d . . .
H10 H 0.3802 0.2831 0.2473 0.058 Uiso 1 1 calc R . .
C11 C 0.4663(6) 0.3085(5) 0.2792(4) 0.048(3) Uani 1 1 d . . .
H11 H 0.4862 0.2955 0.2573 0.057 Uiso 1 1 calc R . .
C12 C 0.5006(6) 0.3353(6) 0.3168(4) 0.049(3) Uani 1 1 d . . .
H12 H 0.5446 0.3419 0.3204 0.059 Uiso 1 1 calc R . .
C13 C 0.4715(5) 0.3529(5) 0.3496(4) 0.044(2) Uani 1 1 d . . .
H13 H 0.4958 0.3713 0.3754 0.052 Uiso 1 1 calc R . .
C14 C 0.3348(13) 0.1827(12) 0.4656(7) 0.047(5) Uani 0.50 1 d P . .
H14A H 0.3410 0.1439 0.4609 0.070 Uiso 0.50 1 calc PR . .
H14B H 0.2922 0.1682 0.4806 0.070 Uiso 0.50 1 calc PR . .
H14C H 0.3721 0.2165 0.4828 0.070 Uiso 0.50 1 calc PR . .
C15 C 0.2413(13) 0.1349(11) 0.3975(8) 0.055(6) Uani 0.50 1 d P . .
H15A H 0.2440 0.0937 0.3993 0.083 Uiso 0.50 1 calc PR . .
H15B H 0.2316 0.1415 0.3679 0.083 Uiso 0.50 1 calc PR . .
H15C H 0.2053 0.1310 0.4163 0.083 Uiso 0.50 1 calc PR . .
C16 C 0.3788(15) 0.2029(12) 0.3807(7) 0.052(6) Uani 0.50 1 d P . .
H16A H 0.3715 0.1573 0.3847 0.078 Uiso 0.50 1 calc PR . .
H16B H 0.4267 0.2357 0.3846 0.078 Uiso 0.50 1 calc PR . .
H16C H 0.3650 0.2071 0.3517 0.078 Uiso 0.50 1 calc PR . .
I1 I 0.49132(4) 0.39739(4) 0.48737(3) 0.0566(3) Uani 1 1 d . . .
P P 0.3333 0.21742(17) 0.4167 0.0552(12) Uani 1 2 d S . .
Rh1 Rh 0.38501(3) 0.33315(4) 0.43961(2) 0.0310(2) Uani 1 1 d . . .
C20 C 0.6667 0.3333 0.2481 0.151(18) Uani 1 3 d SD . .
C21 C 0.6060 0.2734 0.2696 0.159(15) Uani 0.67 1 d PDU . .
H21A H 0.6115 0.2773 0.3007 0.239 Uiso 0.67 1 calc PR . .
H21B H 0.6030 0.2313 0.2600 0.239 Uiso 0.67 1 calc PR . .
H21C H 0.5646 0.2734 0.2616 0.239 Uiso 0.67 1 calc PR . .
O O 0.629(3) 0.289(2) 0.2171(11) 0.23(3) Uani 0.33 1 d PDU . .

loop_
_atom_site_aniso_label
_atom_site_aniso_U_11
_atom_site_aniso_U_22
_atom_site_aniso_U_33
_atom_site_aniso_U_23
_atom_site_aniso_U_13
_atom_site_aniso_U_12
C1 0.022(4) 0.030(5) 0.035(5) 0.006(4) -0.001(4) 0.009(4)
C2 0.027(4) 0.031(5) 0.028(5) 0.009(4) 0.008(4) 0.013(4)
C3 0.035(5) 0.036(5) 0.045(6) -0.002(5) -0.012(5) 0.014(4)
C4 0.036(5) 0.031(5) 0.037(6) 0.002(4) 0.005(4) 0.004(4)
C5 0.046(6) 0.032(5) 0.059(7) 0.011(5) 0.016(5) 0.018(5)
C6 0.041(6) 0.041(6) 0.088(9) 0.013(6) -0.006(6) 0.024(5)
C7 0.026(5) 0.039(6) 0.058(7) 0.005(5) 0.003(5) 0.012(4)
C8 0.028(5) 0.022(4) 0.044(6) 0.005(4) 0.000(4) 0.010(4)
C9 0.040(6) 0.039(5) 0.042(6) 0.010(5) 0.004(5) 0.021(5)
C10 0.069(8) 0.039(6) 0.038(6) -0.001(5) 0.003(6) 0.027(6)
C11 0.065(7) 0.035(6) 0.045(6) 0.001(5) 0.017(6) 0.027(5)
C12 0.044(6) 0.053(7) 0.051(7) -0.002(6) 0.007(5) 0.025(5)
C13 0.037(5) 0.040(6) 0.049(7) -0.002(5) 0.002(5) 0.016(5)
C14 0.061(15) 0.045(13) 0.040(13) -0.001(10) -0.012(12) 0.032(12)
C15 0.072(16) 0.033(11) 0.064(16) 0.000(11) -0.007(13) 0.028(11)
C16 0.084(19) 0.048(14) 0.042(14) 0.002(11) 0.013(13) 0.046(14)
I1 0.0365(4) 0.0505(5) 0.0701(6) 0.0087(4) -0.0203(4) 0.0123(3)
P 0.096(4) 0.0420(14) 0.045(2) 0.0142(12) 0.028(2) 0.0482(18)
Rh1 0.0259(4) 0.0312(4) 0.0371(4) 0.0013(3) -0.0017(3) 0.0151(3)
C20 0.19(3) 0.19(3) 0.06(2) 0.000 0.000 0.097(14)
C21 0.16(2) 0.18(2) 0.18(2) 0.024(16) -0.001(16) 0.111(17)
O 0.22(4) 0.22(4) 0.24(4) -0.018(19) -0.02(2) 0.11(2)

loop_
_atom_type_symbol
_atom_type_description
_atom_type_scat_dispersion_real
_atom_type_scat_dispersion_imag
_atom_type_scat_source
C C 0.0033 0.0016 'International Tables Vol C Tables 4.2.6.8 and 6.1.1.4'
H H 0.0000 0.0000 'International Tables Vol C Tables 4.2.6.8 and 6.1.1.4'
P P 0.1023 0.0942 'International Tables Vol C Tables 4.2.6.8 and 6.1.1.4'
Rh Rh -1.1178 0.9187 'International Tables Vol C Tables 4.2.6.8 and 6.1.1.4'
I I -0.4742 1.8119 'International Tables Vol C Tables 4.2.6.8 and 6.1.1.4'
O O 0.0106 0.0060 'International Tables Vol C Tables 4.2.6.8 and 6.1.1.4'

loop_
_geom_angle_atom_site_label_1
_geom_angle_atom_site_label_2
_geom_angle_atom_site_label_3
_geom_angle
_geom_angle_site_symmetry_1
_geom_angle_site_symmetry_3
_geom_angle_publ_flag
C8 C1 C2 112.4(7) . . ?
C8 C1 Rh1 112.3(6) . 12 ?
C2 C1 Rh1 119.8(6) . 12 ?
C8 C1 Rh1 116.4(6) . . ?
C2 C1 Rh1 114.7(6) . . ?
Rh1 C1 Rh1 77.2(3) 12 . ?
C7 C2 C3 117.5(9) . . ?
C7 C2 C1 122.5(9) . . ?
C3 C2 C1 120.0(8) . . ?
C4 C3 C2 122.4(9) . . ?
C3 C4 C5 119.5(10) . . ?
C6 C5 C4 118.2(10) . . ?
C5 C6 C7 123.1(10) . . ?
C6 C7 C2 119.3(10) . . ?
C13 C8 C9 117.5(9) . . ?
C13 C8 C1 122.0(9) . . ?
C9 C8 C1 120.5(8) . . ?
C10 C9 C8 121.2(10) . . ?
C11 C10 C9 120.2(11) . . ?
C10 C11 C12 119.8(10) . . ?
C11 C12 C13 120.7(11) . . ?
C12 C13 C8 120.6(10) . . ?
C16 P C16 118.6(16) 12 . ?
C16 P C14 34.7(11) 12 . ?
C16 P C14 110.0(11) . . ?
C16 P C14 110.0(11) 12 12 ?
C16 P C14 34.7(11) . 12 ?
C14 P C14 124.0(15) . 12 ?
C16 P C15 61.2(11) 12 . ?
C16 P C15 94.3(12) . . ?
C14 P C15 94.6(11) . . ?
C14 P C15 63.0(11) 12 . ?
C16 P C15 94.3(12) 12 12 ?
C16 P C15 61.2(11) . 12 ?
C14 P C15 63.0(11) . 12 ?
C14 P C15 94.6(11) 12 12 ?
C15 P C15 133.0(13) . 12 ?
C16 P Rh1 117.8(8) 12 . ?
C16 P Rh1 113.9(9) . . ?
C14 P Rh1 97.6(8) . . ?
C14 P Rh1 132.1(8) 12 . ?
C15 P Rh1 142.8(7) . . ?
C15 P Rh1 83.4(6) 12 . ?
C16 P Rh1 113.9(9) 12 12 ?
C16 P Rh1 117.8(8) . 12 ?
C14 P Rh1 132.1(8) . 12 ?
C14 P Rh1 97.6(8) 12 12 ?
C15 P Rh1 83.4(6) . 12 ?
C15 P Rh1 142.8(7) 12 12 ?
Rh1 P Rh1 62.53(10) . 12 ?
C1 Rh1 C1 87.1(4) 12 . ?
C1 Rh1 P 89.6(3) 12 . ?
C1 Rh1 P 89.5(3) . . ?
C1 Rh1 Rh1 51.5(3) 12 12 ?
C1 Rh1 Rh1 51.3(2) . 12 ?
P Rh1 Rh1 58.74(5) . 12 ?
C1 Rh1 I1 125.5(3) 12 . ?
C1 Rh1 I1 126.1(2) . . ?
P Rh1 I1 126.88(6) . . ?
Rh1 Rh1 I1 174.37(2) 12 . ?
O C20 O 75.0(17) 2_655 . ?
O C20 O 75.0(17) 2_655 3_665 ?
O C20 O 75.0(17) . 3_665 ?
O C20 C21 71.6(10) 2_655 2_655 ?
O C20 C21 123(4) . 2_655 ?
O C20 C21 135(4) 3_665 2_655 ?
O C20 C21 135(4) 2_655 . ?
O C20 C21 71.6(10) . . ?
O C20 C21 123(4) 3_665 . ?
C21 C20 C21 102.372(3) 2_655 . ?
O C20 C21 123(4) 2_655 3_665 ?
O C20 C21 135(4) . 3_665 ?
O C20 C21 71.6(10) 3_665 3_665 ?
C21 C20 C21 102.372(3) 2_655 3_665 ?
C21 C20 C21 102.372(3) . 3_665 ?
C20 O O 52.5(8) . 2_655 ?
C20 O O 52.5(8) . 3_665 ?
O O O 60.000(11) 2_655 3_665 ?

loop_
_geom_bond_atom_site_label_1
_geom_bond_atom_site_label_2
_geom_bond_distance
_geom_bond_site_symmetry_2
_geom_bond_publ_flag
C1 C8 1.492(13) . ?
C1 C2 1.503(12) . ?
C1 Rh1 2.004(9) 12 ?
C1 Rh1 2.008(9) . ?
C2 C7 1.384(13) . ?
C2 C3 1.407(13) . ?
C3 C4 1.377(14) . ?
C4 C5 1.382(15) . ?
C5 C6 1.375(16) . ?
C6 C7 1.380(15) . ?
C8 C13 1.398(13) . ?
C8 C9 1.404(14) . ?
C9 C10 1.385(15) . ?
C10 C11 1.372(16) . ?
C11 C12 1.375(16) . ?
C12 C13 1.387(15) . ?
C14 P 1.73(2) . ?
C15 P 2.10(2) . ?
C16 P 1.68(2) . ?
I1 Rh1 2.5981(10) . ?
P C16 1.68(2) 12 ?
P C14 1.73(2) 12 ?
P C15 2.10(2) 12 ?
P Rh1 2.413(3) . ?
P Rh1 2.413(3) 12 ?
Rh1 C1 2.004(9) 12 ?
Rh1 Rh1 2.5042(14) 12 ?
C20 O 1.36(4) 2_655 ?
C20 O 1.36(4) . ?
C20 O 1.36(4) 3_665 ?
C20 C21 1.5382 2_655 ?
C20 C21 1.5382 . ?
C20 C21 1.53823(10) 3_665 ?
O O 1.66(6) 2_655 ?
O O 1.66(6) 3_665 ?

loop_
_geom_torsion_atom_site_label_1
_geom_torsion_atom_site_label_2
_geom_torsion_atom_site_label_3
_geom_torsion_atom_site_label_4
_geom_torsion
_geom_torsion_site_symmetry_1
_geom_torsion_site_symmetry_2
_geom_torsion_site_symmetry_3
_geom_torsion_site_symmetry_4
_geom_torsion_publ_flag
C8 C1 C2 C7 96.9(10) . . . . ?
Rh1 C1 C2 C7 -38.2(12) 12 . . . ?
Rh1 C1 C2 C7 -127.2(9) . . . . ?
C8 C1 C2 C3 -83.5(11) . . . . ?
Rh1 C1 C2 C3 141.4(8) 12 . . . ?
Rh1 C1 C2 C3 52.4(10) . . . . ?
C7 C2 C3 C4 -0.1(15) . . . . ?
C1 C2 C3 C4 -179.7(9) . . . . ?
C2 C3 C4 C5 -0.7(16) . . . . ?
C3 C4 C5 C6 2.0(16) . . . . ?
C4 C5 C6 C7 -2.7(19) . . . . ?
C5 C6 C7 C2 2.0(19) . . . . ?
C3 C2 C7 C6 -0.5(15) . . . . ?
C1 C2 C7 C6 179.1(10) . . . . ?
C2 C1 C8 C13 94.9(11) . . . . ?
Rh1 C1 C8 C13 -126.6(8) 12 . . . ?
Rh1 C1 C8 C13 -40.2(11) . . . . ?
C2 C1 C8 C9 -86.6(10) . . . . ?
Rh1 C1 C8 C9 51.9(10) 12 . . . ?
Rh1 C1 C8 C9 138.3(7) . . . . ?
C13 C8 C9 C10 1.6(14) . . . . ?
C1 C8 C9 C10 -177.0(9) . . . . ?
C8 C9 C10 C11 -0.1(16) . . . . ?
C9 C10 C11 C12 -1.5(17) . . . . ?
C10 C11 C12 C13 1.7(17) . . . . ?
C11 C12 C13 C8 -0.2(17) . . . . ?
C9 C8 C13 C12 -1.4(15) . . . . ?
C1 C8 C13 C12 177.2(9) . . . . ?
C8 C1 Rh1 C1 -149.5(6) . . . 12 ?
C2 C1 Rh1 C1 76.5(6) . . . 12 ?
Rh1 C1 Rh1 C1 -40.7(4) 12 . . 12 ?
C8 C1 Rh1 P -59.9(6) . . . . ?
C2 C1 Rh1 P 166.0(6) . . . . ?
Rh1 C1 Rh1 P 48.9(2) 12 . . . ?
C8 C1 Rh1 Rh1 -108.8(7) . . . 12 ?
C2 C1 Rh1 Rh1 117.1(7) . . . 12 ?
C8 C1 Rh1 I1 77.6(7) . . . . ?
C2 C1 Rh1 I1 -56.5(7) . . . . ?
Rh1 C1 Rh1 I1 -173.68(5) 12 . . . ?
C16 P Rh1 C1 -60.5(11) 12 . . 12 ?
C16 P Rh1 C1 153.8(10) . . . 12 ?
C14 P Rh1 C1 -90.3(9) . . . 12 ?
C14 P Rh1 C1 117.9(12) 12 . . 12 ?
C15 P Rh1 C1 17.6(12) . . . 12 ?
C15 P Rh1 C1 -151.8(8) 12 . . 12 ?
Rh1 P Rh1 C1 43.6(3) 12 . . 12 ?
C16 P Rh1 C1 -147.5(11) 12 . . . ?
C16 P Rh1 C1 66.7(10) . . . . ?
C14 P Rh1 C1 -177.4(9) . . . . ?
C14 P Rh1 C1 30.9(12) 12 . . . ?
C15 P Rh1 C1 -69.4(12) . . . . ?
C15 P Rh1 C1 121.1(8) 12 . . . ?
Rh1 P Rh1 C1 -43.5(3) 12 . . . ?
C16 P Rh1 Rh1 -104.0(11) 12 . . 12 ?
C16 P Rh1 Rh1 110.2(10) . . . 12 ?
C14 P Rh1 Rh1 -133.9(9) . . . 12 ?
C14 P Rh1 Rh1 74.4(11) 12 . . 12 ?
C15 P Rh1 Rh1 -25.9(11) . . . 12 ?
C15 P Rh1 Rh1 164.6(7) 12 . . 12 ?
C16 P Rh1 I1 75.6(11) 12 . . . ?
C16 P Rh1 I1 -70.2(10) . . . . ?
C14 P Rh1 I1 45.7(9) . . . . ?
C14 P Rh1 I1 -106.0(11) 12 . . . ?
C15 P Rh1 I1 153.7(11) . . . . ?
C15 P Rh1 I1 -15.8(7) 12 . . . ?
Rh1 P Rh1 I1 179.61(7) 12 . . . ?
O C20 O O 78.1(10) 3_665 . . 2_655 ?
C21 C20 O O -56(4) 2_655 . . 2_655 ?
C21 C20 O O -149(5) . . . 2_655 ?
C21 C20 O O 122(4) 3_665 . . 2_655 ?
O C20 O O -78.1(10) 2_655 . . 3_665 ?
C21 C20 O O -134(4) 2_655 . . 3_665 ?
C21 C20 O O 133(5) . . . 3_665 ?
C21 C20 O O 44(4) 3_665 . . 3_665 ?
